data_2242043
loop_
_publ_author_name
'Assoumatine, Tokour\'e'
'Stoeckli-Evans, Helen'

_publ_section_title
;
 Silver(I) nitrate complexes of three tetrakis-thioether-substituted
 pyrazine ligands: metal--organic chain, network and framework structures
;
_journal_issue 3
_journal_name_full 'Acta Crystallographica Section E'
_journal_page_first 434
_journal_page_last 440
_journal_paper_doi 10.1107/S2056989017002791
_journal_volume 73
_journal_year 2017
_chemical_formula_iupac '[Ag2 (N O3)2 (C32 H28 N2 S4)]'
_chemical_formula_moiety 'C32 H28 Ag2 N4 O6 S4'
_chemical_formula_sum 'C32 H28 Ag2 N4 O6 S4'
_chemical_formula_weight 908.56
_chemical_name_systematic Poly[di-\m-nitrato-bis{\m-2,3,5,6-tetrakis[(phenylsulfanyl)methyl]pyrazine}disilver]
_space_group_crystal_system monoclinic
_space_group_IT_number 14
_space_group_name_Hall '-P 2ybc'
_space_group_name_H-M_alt 'P 1 21/c 1'
_symmetry_space_group_name_Hall '-P 2ybc'
_symmetry_space_group_name_H-M 'P 1 21/c 1'
_atom_sites_solution_hydrogens geom
_atom_sites_solution_primary direct
_atom_sites_solution_secondary difmap
_audit_creation_method <i>SHELXL-2014/6</i>
_cell_angle_alpha 90
_cell_angle_beta 96.856(11)
_cell_angle_gamma 90
_cell_formula_units_Z 2
_cell_length_a 11.8437(14)
_cell_length_b 18.5674(14)
_cell_length_c 7.8444(12)
_cell_measurement_reflns_used 24
_cell_measurement_temperature 293(2)
_cell_measurement_theta_max 17.70
_cell_measurement_theta_min 11.15
_cell_volume 1712.7(4)
_computing_cell_refinement
;
<i>STADI4</i> (Stoe & Cie, 1997)
;
_computing_data_collection
;
<i>STADI4</i> (Stoe & Cie, 1997)
;
_computing_data_reduction
;
X-RED  (Stoe & Cie, 1997)
;
_computing_molecular_graphics
;
Mercury (Macrae <i>et al.</i>,  2008)
;
_computing_publication_material
;
<i>SHELXL2014/6</i> (Sheldrick, 2015), PLATON (Spek, 2009)
and publCIF (Westrip, 2010)
;
_computing_structure_refinement
;
<i>SHELXL2014/6</i> (Sheldrick, 2015)
;
_computing_structure_solution
;
SHELXS97 (Sheldrick, 2008)
;
_diffrn_ambient_temperature 293(2)
_diffrn_measured_fraction_theta_full 0.991
_diffrn_measured_fraction_theta_max 0.991
_diffrn_measurement_device_type 'Stoe AED2 4-circle'
_diffrn_measurement_method '\w/2\q scans'
_diffrn_radiation_monochromator graphite
_diffrn_radiation_source 'fine-focus sealed tube'
_diffrn_radiation_type MoK\a
_diffrn_radiation_wavelength 0.71073
_diffrn_reflns_av_R_equivalents 0.0
_diffrn_reflns_limit_h_max 9
_diffrn_reflns_limit_h_min -9
_diffrn_reflns_limit_k_max 22
_diffrn_reflns_limit_k_min 0
_diffrn_reflns_limit_l_max 14
_diffrn_reflns_limit_l_min 0
_diffrn_reflns_number 3178
_diffrn_reflns_theta_full 25.242
_diffrn_reflns_theta_max 25.523
_diffrn_reflns_theta_min 2.050
_diffrn_standards_decay_% 2
_diffrn_standards_interval_time 120
_diffrn_standards_number 2
_exptl_absorpt_coefficient_mu 1.437
_exptl_absorpt_correction_type none
_exptl_crystal_colour 'pale yellow'
_exptl_crystal_density_diffrn 1.762
_exptl_crystal_description block
_exptl_crystal_F_000 908
_exptl_crystal_size_max 0.46
_exptl_crystal_size_mid 0.46
_exptl_crystal_size_min 0.38
_refine_diff_density_max 0.616
_refine_diff_density_min -0.607
_refine_ls_extinction_coef 0.0018(4)
_refine_ls_extinction_expression Fc^*^=kFc[1+0.001xFc^2^\l^3^/sin(2\q)]^-1/4^
_refine_ls_extinction_method SHELXL
_refine_ls_goodness_of_fit_ref 1.159
_refine_ls_hydrogen_treatment constr
_refine_ls_matrix_type full
_refine_ls_number_parameters 218
_refine_ls_number_reflns 3178
_refine_ls_number_restraints 0
_refine_ls_restrained_S_all 1.159
_refine_ls_R_factor_all 0.0595
_refine_ls_R_factor_gt 0.0445
_refine_ls_shift/su_max 0.001
_refine_ls_shift/su_mean 0.000
_refine_ls_structure_factor_coef Fsqd
_refine_ls_weighting_details 'w=1/[\s^2^(Fo^2^)+(0.0308P)^2^+3.2342P] where P=(Fo^2^+2Fc^2^)/3'
_refine_ls_weighting_scheme calc
_refine_ls_wR_factor_gt 0.0909
_refine_ls_wR_factor_ref 0.1000
_reflns_number_gt 2606
_reflns_number_total 3178
_reflns_threshold_expression 'I > 2\s(I)'
_cod_data_source_file wm5369sup1.cif
_cod_data_source_block II
_cod_database_code 2242043
_shelx_space_group_comment
;
The symmetry employed for this shelxl refinement is uniquely defined
by the following loop, which should always be used as a source of
symmetry information in preference to the above space-group names.
They are only intended as comments.
;
_shelxl_version_number 2014/6

loop_
_space_group_symop_operation_xyz
'x, y, z'
'-x, y+1/2, -z+1/2'
'-x, -y, -z'
'x, -y-1/2, z-1/2'

loop_
_atom_site_type_symbol
_atom_site_label
_atom_site_fract_x
_atom_site_fract_y
_atom_site_fract_z
_atom_site_U_iso_or_equiv
_atom_site_adp_type
_atom_site_calc_flag
_atom_site_occupancy
Ag Ag1 1.03726(4) 0.81386(2) 0.31389(6) 0.05335(17) Uani d 1
S S1 0.82101(11) 0.85133(7) 0.23374(16) 0.0473(3) Uani d 1
S S2 0.75690(11) 1.14870(6) 0.53250(17) 0.0458(3) Uani d 1
O O1 1.0997(4) 0.6845(2) 0.2690(5) 0.0699(12) Uani d 1
O O2 1.0189(4) 0.7981(2) -0.0056(5) 0.0671(11) Uani d 1
O O3 1.0734(4) 0.5953(2) 0.4353(5) 0.0786(13) Uani d 1
N N1 1.0335(3) 0.94469(19) 0.4019(4) 0.0368(8) Uani d 1
N N10 1.0647(4) 0.6592(2) 0.4005(5) 0.0464(10) Uani d 1
C C1 0.9323(4) 0.9750(2) 0.3633(5) 0.0354(10) Uani d 1
C C2 0.8967(4) 1.0317(2) 0.4638(5) 0.0365(10) Uani d 1
C C3 0.8593(4) 0.9458(2) 0.2087(6) 0.0435(11) Uani d 1
H H3A 0.8998 0.9505 0.1089 0.052 Uiso calc 1
H H3B 0.7904 0.9743 0.1886 0.052 Uiso calc 1
C C4 0.7519(4) 0.8528(3) 0.4246(6) 0.0446(11) Uani d 1
C C5 0.8133(5) 0.8402(3) 0.5828(7) 0.0529(13) Uani d 1
H H5 0.8919 0.8349 0.5915 0.063 Uiso calc 1
C C6 0.7584(6) 0.8354(3) 0.7273(7) 0.0625(15) Uani d 1
H H6 0.8002 0.8266 0.8332 0.075 Uiso calc 1
C C7 0.6437(6) 0.8435(4) 0.7171(9) 0.0738(18) Uani d 1
H H7 0.6072 0.8402 0.8154 0.089 Uiso calc 1
C C8 0.5828(6) 0.8564(5) 0.5616(10) 0.091(2) Uani d 1
H H8 0.5044 0.8621 0.5545 0.110 Uiso calc 1
C C9 0.6358(5) 0.8613(4) 0.4139(9) 0.0767(19) Uani d 1
H H9 0.5933 0.8701 0.3084 0.092 Uiso calc 1
C C10 0.7834(4) 1.0681(2) 0.4170(6) 0.0406(10) Uani d 1
H H10A 0.7241 1.0337 0.4334 0.049 Uiso calc 1
H H10B 0.7763 1.0797 0.2957 0.049 Uiso calc 1
C C11 0.7013(4) 1.1194(3) 0.7201(6) 0.0439(11) Uani d 1
C C12 0.6681(5) 1.1731(3) 0.8251(7) 0.0588(14) Uani d 1
H H12 0.6784 1.2211 0.7969 0.071 Uiso calc 1
C C13 0.6194(5) 1.1561(4) 0.9719(8) 0.0700(17) Uani d 1
H H13 0.5977 1.1926 1.0422 0.084 Uiso calc 1
C C14 0.6031(5) 1.0855(4) 1.0141(7) 0.0710(19) Uani d 1
H H14 0.5694 1.0742 1.1119 0.085 Uiso calc 1
C C15 0.6368(5) 1.0312(4) 0.9113(7) 0.0646(16) Uani d 1
H H15 0.6262 0.9832 0.9401 0.078 Uiso calc 1
C C16 0.6866(5) 1.0481(3) 0.7647(7) 0.0539(13) Uani d 1
H H16 0.7101 1.0115 0.6963 0.065 Uiso calc 1

loop_
_atom_site_aniso_label
_atom_site_aniso_U_11
_atom_site_aniso_U_22
_atom_site_aniso_U_33
_atom_site_aniso_U_12
_atom_site_aniso_U_13
_atom_site_aniso_U_23
Ag1 0.0616(3) 0.0377(2) 0.0624(3) 0.00179(19) 0.01433(19) -0.00855(18)
S1 0.0601(8) 0.0426(7) 0.0388(6) -0.0055(6) 0.0047(6) -0.0088(5)
S2 0.0516(7) 0.0354(6) 0.0513(7) 0.0076(5) 0.0109(6) 0.0029(5)
O1 0.107(3) 0.057(2) 0.052(2) 0.015(2) 0.034(2) 0.0080(19)
O2 0.097(3) 0.057(2) 0.052(2) -0.019(2) 0.029(2) -0.0007(18)
O3 0.130(4) 0.040(2) 0.070(3) 0.010(2) 0.024(3) 0.0085(19)
N1 0.047(2) 0.0323(19) 0.0303(19) 0.0022(17) 0.0034(16) -0.0011(15)
N10 0.058(3) 0.041(2) 0.041(2) 0.003(2) 0.0092(19) 0.0019(19)
C1 0.047(3) 0.028(2) 0.031(2) -0.0015(19) 0.0042(19) 0.0014(17)
C2 0.047(3) 0.031(2) 0.032(2) -0.003(2) 0.006(2) 0.0035(18)
C3 0.059(3) 0.037(2) 0.032(2) 0.003(2) -0.003(2) 0.0010(19)
C4 0.050(3) 0.040(3) 0.044(3) -0.003(2) 0.005(2) -0.002(2)
C5 0.046(3) 0.062(3) 0.052(3) 0.009(3) 0.009(2) 0.006(3)
C6 0.078(4) 0.064(4) 0.048(3) 0.011(3) 0.015(3) 0.006(3)
C7 0.079(5) 0.080(4) 0.069(4) -0.001(4) 0.035(4) -0.002(3)
C8 0.049(4) 0.132(7) 0.096(6) -0.002(4) 0.022(4) -0.005(5)
C9 0.054(4) 0.109(6) 0.065(4) -0.003(4) -0.005(3) -0.004(4)
C10 0.048(3) 0.036(2) 0.037(2) 0.002(2) 0.004(2) 0.000(2)
C11 0.040(3) 0.050(3) 0.043(3) -0.001(2) 0.006(2) -0.003(2)
C12 0.065(4) 0.056(3) 0.057(3) 0.002(3) 0.013(3) -0.017(3)
C13 0.066(4) 0.090(5) 0.055(4) 0.002(4) 0.011(3) -0.019(3)
C14 0.052(3) 0.122(6) 0.041(3) -0.012(4) 0.010(3) 0.001(3)
C15 0.060(4) 0.079(4) 0.055(3) -0.016(3) 0.009(3) 0.012(3)
C16 0.060(3) 0.052(3) 0.051(3) -0.002(3) 0.013(3) -0.001(2)

loop_
_atom_type_symbol
_atom_type_description
_atom_type_scat_dispersion_real
_atom_type_scat_dispersion_imag
_atom_type_scat_source
C C 0.0033 0.0016 'International Tables Vol C Tables 4.2.6.8 and 6.1.1.4'
H H 0.0000 0.0000 'International Tables Vol C Tables 4.2.6.8 and 6.1.1.4'
Ag Ag -0.8971 1.1015 'International Tables Vol C Tables 4.2.6.8 and 6.1.1.4'
N N 0.0061 0.0033 'International Tables Vol C Tables 4.2.6.8 and 6.1.1.4'
O O 0.0106 0.0060 'International Tables Vol C Tables 4.2.6.8 and 6.1.1.4'
S S 0.1246 0.1234 'International Tables Vol C Tables 4.2.6.8 and 6.1.1.4'

loop_
_geom_angle_atom_site_label_1
_geom_angle_atom_site_label_2
_geom_angle_atom_site_label_3
_geom_angle_site_symmetry_1
_geom_angle_site_symmetry_3
_geom_angle
_geom_angle_publ_flag
N1 Ag1 S1 . . 76.40(9) y
N1 Ag1 S2 . 3_776 70.89(9) y
S1 Ag1 S2 . 3_776 146.98(4) y
O2 Ag1 N1 . . 112.54(12) y
O2 Ag1 O2 . 4_576 117.32(8) y
N1 Ag1 O2 . 4_576 128.98(12) y
O2 Ag1 O1 . . 75.15(13) y
N1 Ag1 O1 . . 163.34(14) y
O2 Ag1 O1 4_576 . 49.56(12) y
O2 Ag1 S1 . . 80.10(11) y
O2 Ag1 S1 4_576 . 101.67(11) y
O1 Ag1 S1 . . 120.09(11) y
O2 Ag1 S2 . 3_776 116.46(10) y
O2 Ag1 S2 4_576 3_776 95.47(11) y
O1 Ag1 S2 . 3_776 92.47(11) y
C4 S1 C3 . . 102.6(2) ?
C4 S1 Ag1 . . 109.31(17) ?
C3 S1 Ag1 . . 91.85(17) ?
C11 S2 C10 . . 105.6(2) ?
C11 S2 Ag1 . 3_776 96.58(16) ?
C10 S2 Ag1 . 3_776 103.79(16) ?
N10 O1 Ag1 . . 96.3(3) ?
N10 O2 Ag1 4_575 . 121.5(3) ?
N10 O2 Ag1 4_575 4_575 96.8(3) ?
Ag1 O2 Ag1 . 4_575 130.58(17) ?
C1 N1 C2 . 3_776 119.9(4) ?
C1 N1 Ag1 . . 113.0(3) ?
C2 N1 Ag1 3_776 . 120.2(3) ?
O3 N10 O1 . . 121.6(4) ?
O3 N10 O2 . 4_576 121.1(4) ?
O1 N10 O2 . 4_576 117.3(4) ?
N1 C1 C2 . . 120.8(4) ?
N1 C1 C3 . . 116.6(4) ?
C2 C1 C3 . . 122.6(4) ?
N1 C2 C1 3_776 . 119.2(4) ?
N1 C2 C10 3_776 . 119.6(4) ?
C1 C2 C10 . . 121.1(4) ?
C1 C3 S1 . . 112.7(3) ?
C1 C3 H3A . . 109.1 ?
S1 C3 H3A . . 109.1 ?
C1 C3 H3B . . 109.1 ?
S1 C3 H3B . . 109.1 ?
H3A C3 H3B . . 107.8 ?
C9 C4 C5 . . 119.3(5) ?
C9 C4 S1 . . 120.3(4) ?
C5 C4 S1 . . 120.2(4) ?
C6 C5 C4 . . 120.1(5) ?
C6 C5 H5 . . 120.0 ?
C4 C5 H5 . . 120.0 ?
C7 C6 C5 . . 120.8(6) ?
C7 C6 H6 . . 119.6 ?
C5 C6 H6 . . 119.6 ?
C6 C7 C8 . . 119.4(6) ?
C6 C7 H7 . . 120.3 ?
C8 C7 H7 . . 120.3 ?
C7 C8 C9 . . 121.1(6) ?
C7 C8 H8 . . 119.5 ?
C9 C8 H8 . . 119.5 ?
C4 C9 C8 . . 119.4(6) ?
C4 C9 H9 . . 120.3 ?
C8 C9 H9 . . 120.3 ?
C2 C10 S2 . . 117.1(3) ?
C2 C10 H10A . . 108.0 ?
S2 C10 H10A . . 108.0 ?
C2 C10 H10B . . 108.0 ?
S2 C10 H10B . . 108.0 ?
H10A C10 H10B . . 107.3 ?
C12 C11 C16 . . 119.1(5) ?
C12 C11 S2 . . 115.8(4) ?
C16 C11 S2 . . 125.1(4) ?
C11 C12 C13 . . 120.5(6) ?
C11 C12 H12 . . 119.8 ?
C13 C12 H12 . . 119.8 ?
C14 C13 C12 . . 120.3(6) ?
C14 C13 H13 . . 119.9 ?
C12 C13 H13 . . 119.9 ?
C13 C14 C15 . . 119.9(5) ?
C13 C14 H14 . . 120.0 ?
C15 C14 H14 . . 120.0 ?
C14 C15 C16 . . 119.9(6) ?
C14 C15 H15 . . 120.0 ?
C16 C15 H15 . . 120.0 ?
C11 C16 C15 . . 120.3(5) ?
C11 C16 H16 . . 119.8 ?
C15 C16 H16 . . 119.8 ?

loop_
_geom_bond_atom_site_label_1
_geom_bond_atom_site_label_2
_geom_bond_site_symmetry_2
_geom_bond_distance
_geom_bond_publ_flag
Ag1 N1 . 2.527(4) y
Ag1 S1 . 2.6560(15) y
Ag1 S2 3_776 2.6790(14) y
Ag1 O1 . 2.551(4) y
Ag1 O2 . 2.507(4) y
Ag1 O2 4_576 2.539(4) y
S1 C4 . 1.790(5) ?
S1 C3 . 1.828(5) ?
S2 C11 . 1.768(5) ?
S2 C10 . 1.796(4) ?
S2 Ag1 3_776 2.6790(14) ?
O1 N10 . 1.248(5) ?
O2 N10 4_575 1.250(5) ?
O2 Ag1 4_575 2.539(4) ?
O3 N10 . 1.219(5) ?
N1 C1 . 1.326(6) ?
N1 C2 3_776 1.334(5) ?
N10 O2 4_576 1.250(5) ?
C1 C2 . 1.409(6) ?
C1 C3 . 1.504(6) ?
C2 N1 3_776 1.334(5) ?
C2 C10 . 1.508(6) ?
C3 H3A . 0.9700 ?
C3 H3B . 0.9700 ?
C4 C9 . 1.376(8) ?
C4 C5 . 1.382(7) ?
C5 C6 . 1.376(7) ?
C5 H5 . 0.9300 ?
C6 C7 . 1.359(9) ?
C6 H6 . 0.9300 ?
C7 C8 . 1.363(10) ?
C7 H7 . 0.9300 ?
C8 C9 . 1.385(9) ?
C8 H8 . 0.9300 ?
C9 H9 . 0.9300 ?
C10 H10A . 0.9700 ?
C10 H10B . 0.9700 ?
C11 C12 . 1.381(7) ?
C11 C16 . 1.385(7) ?
C12 C13 . 1.385(8) ?
C12 H12 . 0.9300 ?
C13 C14 . 1.372(9) ?
C13 H13 . 0.9300 ?
C14 C15 . 1.380(9) ?
C14 H14 . 0.9300 ?
C15 C16 . 1.390(7) ?
C15 H15 . 0.9300 ?
C16 H16 . 0.9300 ?

loop_
_geom_torsion_atom_site_label_1
_geom_torsion_atom_site_label_2
_geom_torsion_atom_site_label_3
_geom_torsion_atom_site_label_4
_geom_torsion_site_symmetry_1
_geom_torsion_site_symmetry_4
_geom_torsion
Ag1 O1 N10 O3 . . 178.4(5)
Ag1 O1 N10 O2 . 4_576 -0.7(5)
C2 N1 C1 C2 3_776 . -0.7(7)
Ag1 N1 C1 C2 . . 150.3(3)
C2 N1 C1 C3 3_776 . 179.3(4)
Ag1 N1 C1 C3 . . -29.7(5)
N1 C1 C2 N1 . 3_776 0.7(7)
C3 C1 C2 N1 . 3_776 -179.3(4)
N1 C1 C2 C10 . . 177.9(4)
C3 C1 C2 C10 . . -2.2(6)
N1 C1 C3 S1 . . 62.9(5)
C2 C1 C3 S1 . . -117.1(4)
C4 S1 C3 C1 . . 57.2(4)
Ag1 S1 C3 C1 . . -53.1(3)
C3 S1 C4 C9 . . 92.2(5)
Ag1 S1 C4 C9 . . -171.3(5)
C3 S1 C4 C5 . . -92.6(5)
Ag1 S1 C4 C5 . . 3.9(5)
C9 C4 C5 C6 . . 0.6(9)
S1 C4 C5 C6 . . -174.6(4)
C4 C5 C6 C7 . . -0.4(9)
C5 C6 C7 C8 . . 0.0(10)
C6 C7 C8 C9 . . 0.2(12)
C5 C4 C9 C8 . . -0.4(10)
S1 C4 C9 C8 . . 174.8(6)
C7 C8 C9 C4 . . 0.0(12)
N1 C2 C10 S2 3_776 . 7.1(6)
C1 C2 C10 S2 . . -170.1(3)
C11 S2 C10 C2 . . -86.4(4)
Ag1 S2 C10 C2 3_776 . 14.6(4)
C10 S2 C11 C12 . . -176.3(4)
Ag1 S2 C11 C12 3_776 . 77.3(4)
C10 S2 C11 C16 . . 1.8(5)
Ag1 S2 C11 C16 3_776 . -104.5(5)
C16 C11 C12 C13 . . -0.7(8)
S2 C11 C12 C13 . . 177.6(5)
C11 C12 C13 C14 . . -0.4(9)
C12 C13 C14 C15 . . 1.0(10)
C13 C14 C15 C16 . . -0.4(9)
C12 C11 C16 C15 . . 1.3(8)
S2 C11 C16 C15 . . -176.8(4)
C14 C15 C16 C11 . . -0.8(9)

_cod_database_fobs_code 2242043
